data_1545679
loop_
_publ_author_name
'Chabolla, S. A.'
'Machan, C. W.'
'Yin, J.'
'Dellamary, E. A.'
'Sahu, S.'
'Gianneschi, N. C.'
'Gilson, M. K.'
'Tezcan, F. A.'
'Kubiak, C. P.'

_publ_section_title
;
 Bio-inspired CO2 reduction by a rhenium tricarbonyl bipyridine-based
 catalyst appended to amino acids and peptidic platforms: incorporating
 proton relays and hydrogen-bonding functional groups
;
_journal_name_full 'Faraday Discuss.'
_journal_paper_doi 10.1039/C7FD00003K
_journal_year 2017
_chemical_formula_moiety 'C16 H13 Cl N3 O4 Re'
_chemical_formula_sum 'C16 H13 Cl N3 O4 Re'
_chemical_formula_weight 532.94
_chemical_name_systematic
;
 ? 
;
_space_group_crystal_system monoclinic
_space_group_IT_number 14
_space_group_name_Hall '-P 2ybc'
_space_group_name_H-M_alt 'P 1 21/c 1'
_symmetry_space_group_name_Hall '-P 2ybc'
_symmetry_space_group_name_H-M 'P 1 21/c 1'
_atom_sites_solution_hydrogens geom
_atom_sites_solution_primary iterative
_atom_sites_solution_secondary difmap
_audit_creation_date 2017-01-03
_audit_creation_method
;
Olex2 1.2
(compiled 2016.11.30 svn.r3356 for OlexSys, GUI svn.r5269)
;
_audit_update_record
;
2017-01-05 deposited with the CCDC.
2017-01-09 downloaded from the CCDC.
;
_cell_angle_alpha 90.00
_cell_angle_beta 92.607(4)
_cell_angle_gamma 90.00
_cell_formula_units_Z 4
_cell_length_a 11.1768(8)
_cell_length_b 17.5414(15)
_cell_length_c 9.0952(7)
_cell_measurement_reflns_used 1932
_cell_measurement_temperature 273(2)
_cell_measurement_theta_max 22.68
_cell_measurement_theta_min 2.95
_cell_volume 1781.3(2)
_computing_cell_refinement 'SAINT v8.27A (Bruker, 2012)'
_computing_data_reduction 'SAINT v8.27A (Bruker, 2012)'
_computing_molecular_graphics 'Olex2 (Dolomanov et al., 2009)'
_computing_publication_material 'Olex2 (Dolomanov et al., 2009)'
_computing_structure_refinement 'XL (Sheldrick, 2008)'
_computing_structure_solution 'olex2.solve (Bourhis et al., 2015)'
_diffrn_ambient_temperature 273.15
_diffrn_detector 'Bruker APEX2 area detector'
_diffrn_detector_area_resol_mean 7.9
_diffrn_detector_type 'CCD area detector'
_diffrn_measured_fraction_theta_full 0.972
_diffrn_measured_fraction_theta_max 0.972
_diffrn_measurement_device 'three-circle diffractometer'
_diffrn_measurement_device_type 'Bruker SMART APEX2 area detector'
_diffrn_measurement_method '\w and \f scans'
_diffrn_radiation_monochromator 'mirror optics'
_diffrn_radiation_probe x-ray
_diffrn_radiation_type MoK\a
_diffrn_radiation_wavelength 0.71073
_diffrn_reflns_av_R_equivalents 0.0645
_diffrn_reflns_av_unetI/netI 0.0922
_diffrn_reflns_limit_h_max 13
_diffrn_reflns_limit_h_min -13
_diffrn_reflns_limit_k_max 19
_diffrn_reflns_limit_k_min -21
_diffrn_reflns_limit_l_max 11
_diffrn_reflns_limit_l_min -11
_diffrn_reflns_number 9078
_diffrn_reflns_theta_full 26.43
_diffrn_reflns_theta_max 26.43
_diffrn_reflns_theta_min 1.82
_diffrn_source 'microfocus sealed X-ray tube'
_diffrn_source_type 'Incoatec I\ms'
_diffrn_standards_number 0
_exptl_absorpt_coefficient_mu 6.997
_exptl_absorpt_correction_T_max 0.7454
_exptl_absorpt_correction_T_min 0.5358
_exptl_absorpt_correction_type psi-scan
_exptl_absorpt_process_details
;
SADABS-2012/1 (Bruker,2012) was used for absorption correction.
wR2(int) was 0.0883 before and 0.0408 after correction.
The Ratio of minimum to maximum transmission is 0.7188.
The \l/2 correction factor is 0.0015.
;
_exptl_crystal_colour yellow
_exptl_crystal_density_diffrn 1.987
_exptl_crystal_density_method 'not measured'
_exptl_crystal_description plate
_exptl_crystal_F_000 1016
_exptl_crystal_size_max 0.3
_exptl_crystal_size_mid 0.1
_exptl_crystal_size_min 0.1
_refine_diff_density_max 2.876
_refine_diff_density_min -1.588
_refine_diff_density_rms 0.235
_refine_ls_extinction_method none
_refine_ls_goodness_of_fit_ref 1.043
_refine_ls_hydrogen_treatment constr
_refine_ls_matrix_type full
_refine_ls_number_parameters 203
_refine_ls_number_reflns 3558
_refine_ls_number_restraints 0
_refine_ls_restrained_S_all 1.043
_refine_ls_R_factor_all 0.1196
_refine_ls_R_factor_gt 0.0643
_refine_ls_shift/su_max 0.000
_refine_ls_shift/su_mean 0.000
_refine_ls_structure_factor_coef Fsqd
_refine_ls_weighting_details 'calc w=1/[\s^2^(Fo^2^)+(0.0480P)^2^+24.8380P] where P=(Fo^2^+2Fc^2^)/3'
_refine_ls_weighting_scheme calc
_refine_ls_wR_factor_gt 0.1264
_refine_ls_wR_factor_ref 0.1466
_reflns_number_gt 2188
_reflns_number_total 3558
_reflns_threshold_expression >2sigma(I)
_cod_data_source_file c7fd00003k2.cif
_cod_data_source_block p21c_2
_cod_database_code 1545679
_olex2_refinement_description
;
1. Fixed Uiso
 At 1.2 times of:
  All C(H) groups, All C(H,H) groups, All N(H) groups
 At 1.5 times of:
  All C(H,H,H) groups
2. Uiso/Uaniso restraints and constraints
Uanis(C20) = Uanis(C19) = Uanis(C18)
Uanis(O23) = Uanis(O22) = Uanis(O21)
3.a Secondary CH2 refined with riding coordinates:
 C15(H15A,H15B)
3.b Aromatic/amide H refined with riding coordinates:
 C7(H7), C14(H14), C11(H11), C5(H5), C8(H8), C6(H6), C13(H13), N4(H4)
3.c Idealised Me refined as rotating group:
 C17(H17A,H17B,H17C)
;
_olex2_submission_special_instructions 'No special instructions were received'

loop_
_space_group_symop_id
_space_group_symop_operation_xyz
1 'x, y, z'
2 '-x, y+1/2, -z+1/2'
3 '-x, -y, -z'
4 'x, -y-1/2, z-1/2'

loop_
_atom_site_label
_atom_site_type_symbol
_atom_site_fract_x
_atom_site_fract_y
_atom_site_fract_z
_atom_site_U_iso_or_equiv
_atom_site_adp_type
_atom_site_occupancy
_atom_site_calc_flag
_atom_site_refinement_flags_posn
Re1 Re 0.67451(5) 0.50469(3) 0.23612(5) 0.02875(19) Uani 1 d .
Cl1 Cl 0.6876(6) 0.4044(4) 0.0541(7) 0.0891(19) Uani 1 d .
N2 N 0.8683(10) 0.5071(7) 0.2376(9) 0.027(2) Uani 1 d .
C20 C 0.687(2) 0.5871(11) 0.416(2) 0.035(2) Uani 1 d .
N3 N 0.7318(11) 0.4185(6) 0.3955(11) 0.028(3) Uani 1 d .
C18 C 0.6438(14) 0.5834(9) 0.0932(15) 0.035(2) Uani 1 d .
C7 C 1.1152(11) 0.4980(9) 0.2384(12) 0.034(3) Uani 1 d .
H7 H 1.1982 0.4948 0.2384 0.040 Uiso 1 calc R
C19 C 0.5057(13) 0.4914(9) 0.2496(14) 0.035(2) Uani 1 d .
C14 C 0.6551(16) 0.3735(9) 0.4741(16) 0.042(4) Uani 1 d .
H14 H 0.5728 0.3779 0.4565 0.051 Uiso 1 calc R
O22 O 0.4041(10) 0.4851(8) 0.2601(13) 0.070(3) Uani 1 d .
O21 O 0.6266(11) 0.6318(8) 0.0086(14) 0.070(3) Uani 1 d .
O23 O 0.6803(16) 0.6092(10) 0.4522(18) 0.070(3) Uani 1 d .
C10 C 0.8504(12) 0.4095(7) 0.4185(12) 0.022(3) Uani 1 d .
C9 C 0.9257(12) 0.4559(7) 0.3295(12) 0.020(3) Uani 1 d .
C11 C 0.8954(14) 0.3580(7) 0.5241(12) 0.027(3) Uani 1 d .
H11 H 0.9777 0.3540 0.5426 0.033 Uiso 1 calc R
C12 C 0.8200(14) 0.3136(8) 0.5999(12) 0.032(3) Uani 1 d .
C5 C 0.9325(12) 0.5510(7) 0.1527(12) 0.022(3) Uani 1 d .
H5 H 0.8920 0.5856 0.0912 0.027 Uiso 1 calc R
C8 C 1.0471(13) 0.4500(7) 0.3313(13) 0.029(3) Uani 1 d .
H8 H 1.0862 0.4148 0.3930 0.035 Uiso 1 calc R
C6 C 1.0531(13) 0.5486(8) 0.1498(12) 0.027(3) Uani 1 d .
H6 H 1.0935 0.5810 0.0882 0.033 Uiso 1 calc R
C13 C 0.6985(16) 0.3238(8) 0.5752(15) 0.041(4) Uani 1 d .
H13 H 0.6456 0.2956 0.6296 0.050 Uiso 1 calc R
N4 N 0.9879(15) 0.2552(7) 0.7546(13) 0.040(3) Uani 1 d .
H4 H 1.0112 0.2763 0.8362 0.048 Uiso 1 calc R
C16 C 1.0694(17) 0.2241(8) 0.6707(14) 0.041(4) Uani 1 d .
C15 C 0.8628(17) 0.2547(9) 0.7136(14) 0.047(5) Uani 1 d .
H15A H 0.8186 0.2623 0.8017 0.057 Uiso 1 calc R
H15B H 0.8422 0.2045 0.6755 0.057 Uiso 1 calc R
O24 O 1.0441(12) 0.1970(6) 0.5503(9) 0.051(3) Uani 1 d .
C17 C 1.1959(16) 0.2273(9) 0.7296(15) 0.048(5) Uani 1 d .
H17A H 1.2095 0.2747 0.7804 0.073 Uiso 1 calc GR
H17B H 1.2489 0.2236 0.6497 0.073 Uiso 1 calc GR
H17C H 1.2107 0.1857 0.7965 0.073 Uiso 1 calc GR

loop_
_atom_site_aniso_label
_atom_site_aniso_U_11
_atom_site_aniso_U_22
_atom_site_aniso_U_33
_atom_site_aniso_U_23
_atom_site_aniso_U_13
_atom_site_aniso_U_12
Re1 0.0217(3) 0.0378(3) 0.0268(2) 0.0102(3) 0.00165(16) 0.0008(4)
Cl1 0.068(4) 0.107(5) 0.094(4) 0.025(3) 0.021(3) -0.008(4)
N2 0.034(6) 0.033(6) 0.016(4) 0.002(5) 0.004(4) 0.006(6)
C20 0.032(5) 0.039(5) 0.035(4) 0.002(4) 0.004(3) 0.014(5)
N3 0.037(8) 0.024(6) 0.022(5) 0.005(4) -0.006(5) -0.004(6)
C18 0.032(5) 0.039(5) 0.035(4) 0.002(4) 0.004(3) 0.014(5)
C7 0.015(6) 0.051(9) 0.035(6) -0.024(7) -0.002(5) 0.010(9)
C19 0.032(5) 0.039(5) 0.035(4) 0.002(4) 0.004(3) 0.014(5)
C14 0.040(11) 0.042(9) 0.046(9) 0.009(7) 0.020(7) -0.009(8)
O22 0.033(5) 0.097(7) 0.079(6) 0.053(5) -0.009(4) -0.011(5)
O21 0.033(5) 0.097(7) 0.079(6) 0.053(5) -0.009(4) -0.011(5)
O23 0.033(5) 0.097(7) 0.079(6) 0.053(5) -0.009(4) -0.011(5)
C10 0.025(8) 0.025(7) 0.016(6) -0.002(5) -0.006(5) 0.002(6)
C9 0.019(8) 0.021(7) 0.018(6) 0.006(5) 0.005(5) -0.001(6)
C11 0.046(10) 0.020(7) 0.015(6) 0.000(5) -0.004(6) 0.002(7)
C12 0.048(10) 0.035(8) 0.012(6) 0.002(5) -0.008(6) -0.001(8)
C5 0.029(9) 0.022(7) 0.015(6) 0.004(5) 0.002(5) 0.006(6)
C8 0.041(10) 0.023(7) 0.022(6) -0.004(5) -0.004(6) 0.004(7)
C6 0.024(9) 0.041(8) 0.016(6) -0.004(5) -0.002(5) -0.004(7)
C13 0.057(12) 0.036(9) 0.032(8) 0.021(6) 0.013(7) -0.003(8)
N4 0.069(10) 0.033(7) 0.018(5) 0.001(4) -0.003(6) 0.003(7)
C16 0.077(14) 0.028(8) 0.017(7) 0.012(5) -0.002(7) 0.003(9)
C15 0.084(15) 0.041(9) 0.016(7) 0.012(6) -0.004(7) -0.006(10)
O24 0.109(10) 0.030(6) 0.013(4) -0.002(4) 0.000(5) -0.004(6)
C17 0.074(15) 0.040(9) 0.033(8) 0.006(7) 0.011(8) 0.004(9)

loop_
_atom_type_symbol
_atom_type_description
_atom_type_scat_dispersion_real
_atom_type_scat_dispersion_imag
_atom_type_scat_source
C C 0.0033 0.0016 'International Tables Vol C Tables 4.2.6.8 and 6.1.1.4'
H H 0.0000 0.0000 'International Tables Vol C Tables 4.2.6.8 and 6.1.1.4'
Cl Cl 0.1484 0.1585 'International Tables Vol C Tables 4.2.6.8 and 6.1.1.4'
N N 0.0061 0.0033 'International Tables Vol C Tables 4.2.6.8 and 6.1.1.4'
O O 0.0106 0.0060 'International Tables Vol C Tables 4.2.6.8 and 6.1.1.4'
Re Re -1.0185 7.2310 'International Tables Vol C Tables 4.2.6.8 and 6.1.1.4'

loop_
_geom_angle_atom_site_label_1
_geom_angle_atom_site_label_2
_geom_angle_atom_site_label_3
_geom_angle
N2 Re1 Cl1 85.8(3)
N2 Re1 C20 87.3(7)
N2 Re1 N3 75.2(4)
C20 Re1 Cl1 171.3(6)
N3 Re1 Cl1 85.7(3)
N3 Re1 C20 87.3(6)
C18 Re1 Cl1 94.2(4)
C18 Re1 N2 97.9(5)
C18 Re1 C20 92.1(7)
C18 Re1 N3 173.2(6)
C19 Re1 Cl1 92.6(5)
C19 Re1 N2 172.9(5)
C19 Re1 C20 93.5(8)
C19 Re1 N3 97.7(5)
C19 Re1 C18 89.1(6)
C9 N2 Re1 115.6(8)
C5 N2 Re1 125.2(9)
C5 N2 C9 119.1(11)
O23 C20 Re1 166(5)
C14 N3 Re1 124.7(11)
C10 N3 Re1 116.4(9)
C10 N3 C14 118.9(12)
O21 C18 Re1 178.7(15)
C6 C7 C8 117.4(12)
O22 C19 Re1 178.1(15)
C13 C14 N3 120.7(16)
N3 C10 C9 116.3(11)
N3 C10 C11 120.4(12)
C11 C10 C9 123.3(13)
N2 C9 C10 116.3(11)
C8 C9 N2 119.9(11)
C8 C9 C10 123.8(12)
C12 C11 C10 120.5(14)
C11 C12 C13 118.2(13)
C11 C12 C15 123.4(14)
C13 C12 C15 118.3(14)
N2 C5 C6 124.2(12)
C9 C8 C7 120.2(12)
C5 C6 C7 119.3(13)
C14 C13 C12 121.2(14)
C16 N4 C15 122.3(14)
N4 C16 C17 116.2(13)
O24 C16 N4 122.6(17)
O24 C16 C17 121.2(16)
N4 C15 C12 116.4(13)

loop_
_geom_bond_atom_site_label_1
_geom_bond_atom_site_label_2
_geom_bond_distance
Re1 Cl1 2.424(7)
Re1 N2 2.165(11)
Re1 C20 2.186(17)
Re1 N3 2.171(10)
Re1 C18 1.916(14)
Re1 C19 1.911(15)
N2 C9 1.368(15)
N2 C5 1.324(15)
C20 O23 0.51(2)
N3 C14 1.387(17)
N3 C10 1.341(17)
C18 O21 1.157(17)
C7 C8 1.436(19)
C7 C6 1.365(19)
C19 O22 1.149(17)
C14 C13 1.34(2)
C10 C9 1.445(16)
C10 C11 1.396(16)
C9 C8 1.360(19)
C11 C12 1.358(19)
C12 C13 1.38(2)
C12 C15 1.523(18)
C5 C6 1.350(19)
N4 C16 1.33(2)
N4 C15 1.43(2)
C16 O24 1.215(16)
C16 C17 1.49(2)
